data_2203806
loop_
_publ_author_name
'Riddle, Gordon B.'
'Grossie, David A.'
'Turnbull, Kenneth'

_publ_section_title
;
 3-(2-Biphenyl)sydnone
;
_journal_issue 6
_journal_name_full 'Acta Crystallographica Section E'
_journal_page_first o977
_journal_page_last o978
_journal_paper_doi 10.1107/S1600536804010773
_journal_volume 60
_journal_year 2004
_chemical_formula_iupac 'C14 H10 N2 O2'
_chemical_formula_moiety 'C14 H10 N2 O2'
_chemical_formula_sum 'C14 H10 N2 O2'
_chemical_formula_weight 238.24
_chemical_melting_point 418
_chemical_name_systematic
;
3-(2-biphenyl)sydnone
;
_space_group_IT_number 14
_symmetry_cell_setting monoclinic
_symmetry_space_group_name_Hall '-P 2yn'
_symmetry_space_group_name_H-M 'P 1 21/n 1'
_atom_sites_solution_hydrogens geom
_atom_sites_solution_primary direct
_atom_sites_solution_secondary difmap
_audit_creation_method SHELXL97
_cell_angle_alpha 90.000
_cell_angle_beta 108.406(15)
_cell_angle_gamma 90.000
_cell_formula_units_Z 4
_cell_length_a 11.012(15)
_cell_length_b 8.310(15)
_cell_length_c 12.941(15)
_cell_measurement_reflns_used 25
_cell_measurement_temperature 298(2)
_cell_measurement_theta_max 18
_cell_measurement_theta_min 12
_cell_volume 1124(3)
_computing_cell_refinement 'DENZO (Otwinowski and Minor, 1997)'
_computing_data_collection 'MarControl (MARResearch, 2000)'
_computing_data_reduction 'SCALEPACK (Fox and Holmes, 1966)'
_computing_molecular_graphics 'ORTEX (McArdle, 1994)'
_computing_publication_material 'OSCAIL (McArdle, 2003)'
_computing_structure_refinement 'SHELXL97 (Sheldrick, 1997)'
_computing_structure_solution 'SHELXS97 (Sheldrick, 1990)'
_diffrn_ambient_temperature 298(2)
_diffrn_measured_fraction_theta_full 0.936
_diffrn_measured_fraction_theta_max 0.926
_diffrn_measurement_device_type 'Mar CCD area-detector'
_diffrn_measurement_method \w
_diffrn_radiation_monochromator graphite
_diffrn_radiation_source synchrotron
_diffrn_radiation_type synchrotron
_diffrn_radiation_wavelength 0.70998
_diffrn_reflns_av_R_equivalents 0.0307
_diffrn_reflns_av_sigmaI/netI 0.0281
_diffrn_reflns_limit_h_max 13
_diffrn_reflns_limit_h_min -13
_diffrn_reflns_limit_k_max 10
_diffrn_reflns_limit_k_min -10
_diffrn_reflns_limit_l_max 16
_diffrn_reflns_limit_l_min -16
_diffrn_reflns_number 16475
_diffrn_reflns_theta_full 25.24
_diffrn_reflns_theta_max 26.67
_diffrn_reflns_theta_min 2.12
_diffrn_standards_decay_% 0
_diffrn_standards_number 0
_exptl_absorpt_coefficient_mu 0.097
_exptl_absorpt_correction_type none
_exptl_crystal_colour colourless
_exptl_crystal_density_diffrn 1.408
_exptl_crystal_density_meas ?
_exptl_crystal_density_method .
_exptl_crystal_description rectangle
_exptl_crystal_F_000 496
_exptl_crystal_size_max 0.40
_exptl_crystal_size_mid 0.35
_exptl_crystal_size_min 0.10
_refine_diff_density_max 0.301
_refine_diff_density_min -0.271
_refine_ls_extinction_method none
_refine_ls_goodness_of_fit_ref 1.128
_refine_ls_hydrogen_treatment constr
_refine_ls_matrix_type full
_refine_ls_number_parameters 163
_refine_ls_number_reflns 2210
_refine_ls_number_restraints 0
_refine_ls_restrained_S_all 1.128
_refine_ls_R_factor_all 0.0538
_refine_ls_R_factor_gt 0.0495
_refine_ls_shift/su_max 0.000
_refine_ls_shift/su_mean 0.000
_refine_ls_structure_factor_coef Fsqd
_refine_ls_weighting_details 'calc w = 1/[\s^2^(Fo^2^)+(0.0767P)^2^+0.6398P] where P=(Fo^2^+2Fc^2^)/3'
_refine_ls_weighting_scheme calc
_refine_ls_wR_factor_gt 0.1370
_refine_ls_wR_factor_ref 0.1458
_reflns_number_gt 2019
_reflns_number_total 2210
_reflns_threshold_expression I>2\s(I)
_cod_data_source_file su6100.cif
_cod_data_source_block I
_cod_original_sg_symbol_H-M 'P 21/n'
_cod_database_code 2203806
_cod_database_fobs_code 2203806

loop_
_symmetry_equiv_pos_as_xyz
'x, y, z'
'-x+1/2, y+1/2, -z+1/2'
'-x, -y, -z'
'x+1/2, -y+1/2, z+1/2'

loop_
_atom_site_label
_atom_site_fract_x
_atom_site_fract_y
_atom_site_fract_z
_atom_site_U_iso_or_equiv
_atom_site_adp_type
_atom_site_calc_flag
_atom_site_refinement_flags
_atom_site_occupancy
_atom_site_type_symbol
O5 0.44588(12) 1.14144(13) 1.10069(10) 0.0285(3) Uani d . 1 O
O1 0.28415(12) 1.02296(13) 1.14705(10) 0.0277(3) Uani d . 1 O
N2 0.21119(15) 0.88504(16) 1.12291(13) 0.0269(4) Uani d . 1 N
C1' 0.19971(15) 0.65566(17) 1.01464(13) 0.0208(4) Uani d . 1 C
C5' 0.17153(16) 0.38668(19) 1.06716(15) 0.0258(4) Uani d . 1 C
H5' 0.1805 0.3085 1.1205 0.031 Uiso calc R 1 H
C2' 0.13860(15) 0.62399(17) 0.90473(14) 0.0208(4) Uani d . 1 C
N3 0.25200(13) 0.81280(15) 1.05005(11) 0.0201(3) Uani d . 1 N
C6' 0.21655(16) 0.54137(18) 1.09574(14) 0.0230(4) Uani d . 1 C
H6' 0.2574 0.5680 1.1682 0.028 Uiso calc R 1 H
C3' 0.09731(16) 0.46585(18) 0.87856(15) 0.0245(4) Uani d . 1 C
H3' 0.0584 0.4379 0.8060 0.029 Uiso calc R 1 H
C4' 0.11319(16) 0.34974(19) 0.95864(15) 0.0268(4) Uani d . 1 C
H4' 0.0842 0.2455 0.9391 0.032 Uiso calc R 1 H
C4 0.34393(15) 0.88986(18) 1.02302(14) 0.0219(4) Uani d . 1 C
H4 0.3824 0.8571 0.9721 0.026 Uiso calc R 1 H
C5 0.37117(16) 1.03043(18) 1.08679(14) 0.0222(4) Uani d . 1 C
C7 0.11251(15) 0.74965(18) 0.81879(13) 0.0216(4) Uani d . 1 C
C8 0.14163(16) 0.72250(19) 0.72304(14) 0.0243(4) Uani d . 1 C
H8 0.1795 0.6260 0.7135 0.029 Uiso calc R 1 H
C9 0.11455(16) 0.8382(2) 0.64202(14) 0.0258(4) Uani d . 1 C
H9 0.1345 0.8190 0.5784 0.031 Uiso calc R 1 H
C10 0.05779(16) 0.98262(19) 0.65513(14) 0.0258(4) Uani d . 1 C
H10 0.0405 1.0605 0.6008 0.031 Uiso calc R 1 H
C11 0.02689(16) 1.01049(19) 0.74951(14) 0.0248(4) Uani d . 1 C
H11 -0.0121 1.1066 0.7581 0.030 Uiso calc R 1 H
C12 0.05423(16) 0.89503(18) 0.83104(14) 0.0239(4) Uani d . 1 C
H12 0.0337 0.9143 0.8943 0.029 Uiso calc R 1 H

loop_
_atom_site_aniso_label
_atom_site_aniso_U_11
_atom_site_aniso_U_22
_atom_site_aniso_U_33
_atom_site_aniso_U_12
_atom_site_aniso_U_13
_atom_site_aniso_U_23
O5 0.0357(7) 0.0162(6) 0.0388(7) -0.0069(5) 0.0193(6) -0.0025(5)
O1 0.0410(7) 0.0152(6) 0.0373(7) -0.0056(5) 0.0271(6) -0.0058(5)
N2 0.0379(8) 0.0154(6) 0.0385(8) -0.0040(5) 0.0277(7) -0.0049(5)
C1' 0.0236(7) 0.0125(7) 0.0337(9) 0.0008(5) 0.0196(7) -0.0004(6)
C5' 0.0309(9) 0.0149(7) 0.0391(10) 0.0025(6) 0.0218(8) 0.0051(6)
C2' 0.0228(7) 0.0138(7) 0.0320(9) 0.0015(5) 0.0174(7) -0.0004(6)
N3 0.0253(7) 0.0129(6) 0.0280(7) 0.0020(5) 0.0171(6) 0.0004(5)
C6' 0.0268(8) 0.0167(7) 0.0320(9) 0.0022(6) 0.0185(7) 0.0018(6)
C3' 0.0276(8) 0.0142(7) 0.0364(10) 0.0002(6) 0.0167(7) -0.0026(6)
C4' 0.0308(9) 0.0127(7) 0.0438(10) -0.0007(6) 0.0215(8) -0.0011(6)
C4 0.0269(8) 0.0145(7) 0.0314(9) -0.0012(6) 0.0193(7) -0.0006(6)
C5 0.0276(8) 0.0142(7) 0.0304(9) 0.0010(6) 0.0170(7) 0.0018(6)
C7 0.0230(7) 0.0150(7) 0.0309(9) -0.0011(6) 0.0146(7) -0.0014(6)
C8 0.0267(8) 0.0179(7) 0.0330(9) 0.0014(6) 0.0165(7) -0.0024(6)
C9 0.0288(8) 0.0251(8) 0.0285(9) -0.0018(6) 0.0162(8) -0.0012(6)
C10 0.0286(8) 0.0198(8) 0.0318(9) -0.0035(6) 0.0136(8) 0.0024(6)
C11 0.0276(8) 0.0160(7) 0.0334(9) 0.0009(6) 0.0134(8) -0.0010(6)
C12 0.0276(8) 0.0149(7) 0.0347(9) 0.0010(6) 0.0179(7) -0.0012(6)

loop_
_atom_type_symbol
_atom_type_description
_atom_type_scat_dispersion_real
_atom_type_scat_dispersion_imag
_atom_type_scat_source
C C 0.0033 0.0016 'International Tables Vol C Tables 4.2.6.8 and 6.1.1.4'
H H 0.0000 0.0000 'International Tables Vol C Tables 4.2.6.8 and 6.1.1.4'
N N 0.0061 0.0033 'International Tables Vol C Tables 4.2.6.8 and 6.1.1.4'
O O 0.0106 0.0060 'International Tables Vol C Tables 4.2.6.8 and 6.1.1.4'

loop_
_geom_angle_atom_site_label_1
_geom_angle_atom_site_label_2
_geom_angle_atom_site_label_3
_geom_angle
_geom_angle_publ_flag
N2 O1 C5 111.06(12) yes
N3 N2 O1 103.66(14) yes
C6' C1' C2' 123.41(17) yes
C6' C1' N3 115.84(17) yes
C2' C1' N3 120.74(14) yes
C4' C5' C6' 119.33(15) yes
C4' C5' H5' 120.3 no
C6' C5' H5' 120.3 no
C1' C2' C3' 116.14(15) yes
C1' C2' C7 123.25(16) yes
C3' C2' C7 120.56(18) yes
N2 N3 C4 115.44(15) yes
N2 N3 C1' 116.74(13) yes
C4 N3 C1' 127.66(13) yes
C1' C6' C5' 118.91(18) yes
C1' C6' H6' 120.5 no
C5' C6' H6' 120.5 no
C4' C3' C2' 121.27(19) yes
C4' C3' H3' 119.4 no
C2' C3' H3' 119.4 no
C5' C4' C3' 120.91(17) yes
C5' C4' H4' 119.5 no
C3' C4' H4' 119.5 no
N3 C4 C5 106.47(15) yes
N3 C4 H4 126.8 no
C5 C4 H4 126.8 no
O5 C5 C4 136.77(16) yes
O5 C5 O1 119.87(15) yes
C4 C5 O1 103.35(14) yes
C8 C7 C12 118.88(15) yes
C8 C7 C2' 120.51(16) yes
C12 C7 C2' 120.58(16) yes
C9 C8 C7 120.43(17) yes
C9 C8 H8 119.8 no
C7 C8 H8 119.8 no
C8 C9 C10 120.38(17) yes
C8 C9 H9 119.8 no
C10 C9 H9 119.8 no
C11 C10 C9 119.81(16) yes
C11 C10 H10 120.1 no
C9 C10 H10 120.1 no
C10 C11 C12 119.98(17) yes
C10 C11 H11 120.0 no
C12 C11 H11 120.0 no
C11 C12 C7 120.52(17) yes
C11 C12 H12 119.7 no
C7 C12 H12 119.7 no

loop_
_geom_bond_atom_site_label_1
_geom_bond_atom_site_label_2
_geom_bond_distance
_geom_bond_publ_flag
O5 C5 1.211(2) yes
O1 N2 1.378(3) yes
O1 C5 1.415(2) yes
N2 N3 1.311(2) yes
C1' C6' 1.384(3) yes
C1' C2' 1.393(3) yes
C1' N3 1.442(3) yes
C5' C4' 1.382(3) yes
C5' C6' 1.385(3) yes
C5' H5' 0.9300 no
C2' C3' 1.397(3) yes
C2' C7 1.486(3) yes
N3 C4 1.335(2) yes
C6' H6' 0.9300 no
C3' C4' 1.386(3) yes
C3' H3' 0.9300 no
C4' H4' 0.9300 no
C4 C5 1.407(3) yes
C4 H4 0.9300 no
C7 C8 1.393(3) yes
C7 C12 1.400(3) yes
C8 C9 1.384(3) yes
C8 H8 0.9300 no
C9 C10 1.388(3) yes
C9 H9 0.9300 no
C10 C11 1.387(3) yes
C10 H10 0.9300 no
C11 C12 1.387(3) yes
C11 H11 0.9300 no
C12 H12 0.9300 no

loop_
_geom_hbond_atom_site_label_D
_geom_hbond_atom_site_label_H
_geom_hbond_atom_site_label_A
_geom_hbond_site_symmetry_A
_geom_hbond_distance_DH
_geom_hbond_distance_HA
_geom_hbond_distance_DA
_geom_hbond_angle_DHA
_geom_hbond_publ_flag
C4 H4 O5 3_677 0.93 2.36 3.214(6) 152 yes
C6' H6' O1 2_547 0.93 2.60 3.335(6) 136 yes

loop_
_geom_torsion_atom_site_label_1
_geom_torsion_atom_site_label_2
_geom_torsion_atom_site_label_3
_geom_torsion_atom_site_label_4
_geom_torsion
_geom_torsion_publ_flag
C5 O1 N2 N3 -0.52(18) no
C6' C1' C2' C3' -2.0(2) no
N3 C1' C2' C3' 176.79(13) no
C6' C1' C2' C7 175.53(14) no
N3 C1' C2' C7 -5.7(2) no
O1 N2 N3 C4 -0.51(19) no
O1 N2 N3 C1' 175.15(13) no
C6' C1' N3 N2 -57.4(2) no
C2' C1' N3 N2 123.71(18) no
C6' C1' N3 C4 117.66(19) no
C2' C1' N3 C4 -61.2(2) no
C2' C1' C6' C5' 0.5(2) no
N3 C1' C6' C5' -178.40(13) no
C4' C5' C6' C1' 1.1(2) no
C1' C2' C3' C4' 2.0(2) no
C7 C2' C3' C4' -175.59(14) no
C6' C5' C4' C3' -1.1(2) no
C2' C3' C4' C5' -0.5(2) no
N2 N3 C4 C5 1.3(2) no
C1' N3 C4 C5 -173.79(15) no
N3 C4 C5 O5 177.0(2) no
N3 C4 C5 O1 -1.47(17) no
N2 O1 C5 O5 -177.56(15) no
N2 O1 C5 C4 1.26(18) no
C1' C2' C7 C8 132.61(18) no
C3' C2' C7 C8 -49.9(2) no
C1' C2' C7 C12 -49.6(2) no
C3' C2' C7 C12 127.84(18) no
C12 C7 C8 C9 0.7(2) no
C2' C7 C8 C9 178.50(15) no
C7 C8 C9 C10 -0.1(2) no
C8 C9 C10 C11 -0.7(2) no
C9 C10 C11 C12 0.8(2) no
C10 C11 C12 C7 -0.3(2) no
C8 C7 C12 C11 -0.5(2) no
C2' C7 C12 C11 -178.31(15) no
